data_9000334
loop_
_publ_author_name
'Cameron, M.'
'Sueno, S.'
'Prewitt, C. T.'
'Papike, J. J.'

_publ_section_title
;High-temperature crystal chemistry of acmite, diopside, hedenbergite,
 jadeite, spodumene, and ureyite T = 850 C pyroxene
;
_journal_name_full 'American Mineralogist'
_journal_page_first 594
_journal_page_last 618
_journal_volume 58
_journal_year 1973
_chemical_formula_sum 'Ca Mg O6 Si2'
_chemical_name_mineral Diopside
_space_group_crystal_system monoclinic
_space_group_IT_number 15
_space_group_name_Hall '-C 2yc'
_space_group_name_H-M_alt 'C 1 2/c 1'
_symmetry_space_group_name_H-M 'C 1 2/c 1'
_cell_angle_alpha 90
_cell_angle_beta 106
_cell_angle_gamma 90
_cell_formula_units_Z 4
_cell_length_a 9.806
_cell_length_b 9.05
_cell_length_c 5.28
_cell_volume 450.418
_database_code_amcsd 0000343
_diffrn_ambient_temperature 1123.15
_exptl_crystal_density_diffrn 3.193
_cod_original_formula_sum 'Si2 Mg Ca O6'
_cod_database_code 9000334

loop_
_space_group_symop_id
_space_group_symop_operation_xyz
1 x,y,z
2 1/2+x,1/2+y,z
3 x,-y,1/2+z
4 1/2+x,1/2-y,1/2+z
5 -x,y,1/2-z
6 1/2-x,1/2+y,1/2-z
7 -x,-y,-z
8 1/2-x,1/2-y,-z

loop_
_atom_site_aniso_label
_atom_site_aniso_U_11
_atom_site_aniso_U_22
_atom_site_aniso_U_33
_atom_site_aniso_U_12
_atom_site_aniso_U_13
_atom_site_aniso_U_23
Si 0.01409 0.01631 0.01404 -0.00130 0.00364 -0.00126
Mg1 0.02125 0.02162 0.01630 0.00000 0.00441 0.00000
Ca2 0.03907 0.02162 0.02303 0.00000 -0.00131 0.00000
O1 0.01463 0.02668 0.02100 -0.00004 0.00405 0.00100
O2 0.03520 0.02124 0.02696 -0.00972 0.00623 -0.00186
O3 0.02102 0.03091 0.01951 0.00017 0.00664 -0.00817

loop_
_atom_site_label
_atom_site_fract_x
_atom_site_fract_y
_atom_site_fract_z
Si 0.28610 0.09250 0.22930
Mg1 0.00000 0.90660 0.25000
Ca2 0.00000 0.30030 0.25000
O1 0.11610 0.08630 0.14180
O2 0.36070 0.24680 0.31440
O3 0.34920 0.01510 0.99760

loop_
_cod_related_entry_id
_cod_related_entry_database
_cod_related_entry_code
1 AMCSD 0000343
